data_2013487
loop_
_publ_author_name
'Lakshminarasimhan Damodharan'
'Vasantha Pattabhi'
'Rallapalli Sivakumar'
'Sambasivarao Kotha'

_publ_section_title
;
 Precursors to dodecahedrane
;
_journal_issue 7
_journal_name_full 'Acta Crystallographica Section C'
_journal_page_first o373
_journal_page_last o375
_journal_paper_doi 10.1107/S0108270103010825
_journal_volume 59
_journal_year 2003
_chemical_formula_moiety 'C20 H26 O2'
_chemical_formula_sum 'C20 H26 O2'
_chemical_formula_weight 298.41
_chemical_name_systematic
;
(3aR,3bR,4aR,4bS,5aS,8aR,8bR,9aR,9bS,10aS)-
perhydrodipentaleno[2,1-a:2',1'-e]pentalene-1,6-dione
;
_space_group_IT_number 15
_symmetry_cell_setting monoclinic
_symmetry_space_group_name_Hall '-I 2ya'
_symmetry_space_group_name_H-M 'I 1 2/a 1'
_atom_sites_solution_hydrogens geom
_atom_sites_solution_primary direct
_atom_sites_solution_secondary difmap
_audit_creation_method SHELXL-97
_cell_angle_alpha 90.00
_cell_angle_beta 92.58(4)
_cell_angle_gamma 90.00
_cell_formula_units_Z 4
_cell_length_a 9.415(8)
_cell_length_b 10.739(2)
_cell_length_c 15.332(3)
_cell_measurement_reflns_used 25
_cell_measurement_temperature 293(2)
_cell_measurement_theta_max 28.59
_cell_measurement_theta_min 22.11
_cell_volume 1548.6(14)
_computing_cell_refinement 'CAD4 EXPRESS'
_computing_data_collection 'CAD4 EXPRESS'
_computing_data_reduction 'XCAD4 (Harms & Wocadlo, 1995)'
_computing_molecular_graphics 'ORTEP-3(Johnson & Burnett, 1996; Farrugia, 1999)'
_computing_structure_refinement 'SHELXL97 (Sheldrick, 1997)'
_computing_structure_solution 'SHELXS97 (Sheldrick, 1997)'
_diffrn_ambient_temperature 293(2)
_diffrn_measured_fraction_theta_full 0.987
_diffrn_measured_fraction_theta_max 0.987
_diffrn_measurement_device_type 'Enraf Nonius CAD4'
_diffrn_measurement_method 'non-profiled \w/2\q scans'
_diffrn_radiation_monochromator graphite
_diffrn_radiation_source 'fine-focus sealed tube'
_diffrn_radiation_type CuK\a
_diffrn_radiation_wavelength 1.5418
_diffrn_reflns_av_R_equivalents 0.0360
_diffrn_reflns_av_sigmaI/netI 0.0199
_diffrn_reflns_limit_h_max 11
_diffrn_reflns_limit_h_min -1
_diffrn_reflns_limit_k_max 13
_diffrn_reflns_limit_k_min 0
_diffrn_reflns_limit_l_max 18
_diffrn_reflns_limit_l_min -18
_diffrn_reflns_number 1724
_diffrn_reflns_theta_full 71.88
_diffrn_reflns_theta_max 71.88
_diffrn_reflns_theta_min 5.03
_diffrn_standards_decay_% 0
_diffrn_standards_interval_count 200
_diffrn_standards_interval_time 120
_diffrn_standards_number 3
_exptl_absorpt_coefficient_mu 0.626
_exptl_absorpt_correction_type none
_exptl_crystal_colour colourless
_exptl_crystal_density_diffrn 1.280
_exptl_crystal_density_method 'not measured'
_exptl_crystal_description Rectangle
_exptl_crystal_F_000 648
_exptl_crystal_size_max 0.325
_exptl_crystal_size_mid 0.2
_exptl_crystal_size_min 0.1
_refine_diff_density_max 0.204
_refine_diff_density_min -0.171
_refine_ls_extinction_method none
_refine_ls_goodness_of_fit_ref 1.055
_refine_ls_hydrogen_treatment constr
_refine_ls_matrix_type full
_refine_ls_number_parameters 100
_refine_ls_number_reflns 1505
_refine_ls_number_restraints 0
_refine_ls_restrained_S_all 1.055
_refine_ls_R_factor_all 0.0524
_refine_ls_R_factor_gt 0.0404
_refine_ls_shift/su_max 0.000
_refine_ls_shift/su_mean 0.000
_refine_ls_structure_factor_coef Fsqd
_refine_ls_weighting_details 'calc w=1/[\s^2^(Fo^2^)+(0.0437P)^2^+1.1616P] where P=(Fo^2^+2Fc^2^)/3'
_refine_ls_weighting_scheme calc
_refine_ls_wR_factor_gt 0.0979
_refine_ls_wR_factor_ref 0.1086
_reflns_number_gt 1244
_reflns_number_total 1505
_reflns_threshold_expression I>2\s(I)
_cod_data_source_file na1610.cif
_cod_data_source_block II
_cod_depositor_comments
;
The following automatic conversions were performed:
'_symmetry_cell_setting' value 'Monoclinic' changed to 'monoclinic'
according to '/home/saulius/struct/CIF-dictionaries/cif_core.dic'
dictionary named 'cif_core.dic' version 2.4.1 from 2010-06-29.

Automatic conversion script
Id: cif_fix_enum 1527 2010-12-29 10:47:43Z saulius 

The following automatic conversions were performed:

'_symmetry_cell_setting' value 'Monoclinic' changed to 'monoclinic'
according to /home/saulius/struct/CIF-dictionaries/cif_core.dic
dictionary named 'cif_core.dic' version 2.4.1 from 2010-06-29.

Automatic conversion script
Id: cif_fix_values 1715 2011-07-08 13:25:40Z adriana 
;
_cod_original_sg_symbol_H-M 'I 2/a'
_cod_database_code 2013487
_cod_database_fobs_code 2013487

loop_
_symmetry_equiv_pos_as_xyz
'x, y, z'
'-x+1/2, y, -z'
'x+1/2, y+1/2, z+1/2'
'-x+1, y+1/2, -z+1/2'
'-x, -y, -z'
'x-1/2, -y, z'
'-x+1/2, -y+1/2, -z+1/2'
'x, -y+1/2, z+1/2'

loop_
_atom_site_label
_atom_site_fract_x
_atom_site_fract_y
_atom_site_fract_z
_atom_site_U_iso_or_equiv
_atom_site_adp_type
_atom_site_calc_flag
_atom_site_refinement_flags
_atom_site_occupancy
_atom_site_disorder_assembly
_atom_site_disorder_group
_atom_site_type_symbol
C1 0.27172(16) 0.87046(14) 0.59610(10) 0.0363(4) Uani d . 1 . . C
H1A 0.2307 0.9500 0.5787 0.044 Uiso calc R 1 . . H
H1B 0.2557 0.8571 0.6575 0.044 Uiso calc R 1 . . H
C2 0.20445(15) 0.76450(13) 0.54048(8) 0.0316(3) Uani d . 1 . . C
H2 0.2114 0.6847 0.5714 0.038 Uiso calc R 1 . . H
C3 0.05300(15) 0.78815(13) 0.50439(9) 0.0323(3) Uani d . 1 . . C
H3 -0.0013 0.8337 0.5471 0.039 Uiso calc R 1 . . H
C4 -0.02773(16) 0.67118(14) 0.47388(10) 0.0370(4) Uani d . 1 . . C
H4A -0.0814 0.6365 0.5206 0.044 Uiso calc R 1 . . H
H4B 0.0371 0.6083 0.4536 0.044 Uiso calc R 1 . . H
C5 -0.12755(16) 0.71772(14) 0.39862(10) 0.0365(4) Uani d . 1 . . C
H5 -0.2110 0.7602 0.4203 0.044 Uiso calc R 1 . . H
C6 -0.03230(15) 0.80764(14) 0.34959(9) 0.0343(3) Uani d . 1 . . C
H6 -0.0907 0.8718 0.3199 0.041 Uiso calc R 1 . . H
C7 0.06809(16) 0.86823(13) 0.42006(9) 0.0334(3) Uani d . 1 . . C
H7 0.0357 0.9533 0.4312 0.040 Uiso calc R 1 . . H
C8 -0.16925(19) 0.61669(16) 0.33417(11) 0.0475(4) Uani d . 1 . . C
O8 -0.26489(17) 0.54259(15) 0.34168(10) 0.0782(5) Uani d . 1 . . O
C9 -0.0749(2) 0.62503(19) 0.25785(13) 0.0573(5) Uani d . 1 . . C
H9A -0.1298 0.6489 0.2054 0.069 Uiso calc R 1 . . H
H9B -0.0299 0.5454 0.2477 0.069 Uiso calc R 1 . . H
C10 0.03653(18) 0.72361(16) 0.28153(10) 0.0445(4) Uani d . 1 . . C
H10A 0.0598 0.7714 0.2304 0.053 Uiso calc R 1 . . H
H10B 0.1227 0.6854 0.3061 0.053 Uiso calc R 1 . . H

loop_
_atom_site_aniso_label
_atom_site_aniso_U_11
_atom_site_aniso_U_22
_atom_site_aniso_U_33
_atom_site_aniso_U_12
_atom_site_aniso_U_13
_atom_site_aniso_U_23
C1 0.0414(8) 0.0343(8) 0.0333(7) 0.0025(6) 0.0030(6) -0.0049(6)
C2 0.0368(8) 0.0291(7) 0.0290(7) 0.0000(6) 0.0045(6) 0.0017(6)
C3 0.0366(8) 0.0299(7) 0.0309(7) 0.0011(6) 0.0060(6) -0.0003(6)
C4 0.0387(8) 0.0324(8) 0.0400(8) -0.0021(6) 0.0030(6) 0.0047(6)
C5 0.0351(8) 0.0345(8) 0.0400(8) -0.0002(6) 0.0021(6) -0.0007(6)
C6 0.0377(8) 0.0307(7) 0.0345(7) 0.0049(6) 0.0010(6) 0.0024(6)
C7 0.0409(8) 0.0251(7) 0.0343(7) 0.0035(6) 0.0037(6) 0.0012(6)
C8 0.0516(10) 0.0387(9) 0.0511(10) -0.0028(8) -0.0112(8) -0.0016(7)
O8 0.0887(11) 0.0684(10) 0.0768(10) -0.0395(9) -0.0052(8) -0.0070(8)
C9 0.0584(11) 0.0575(11) 0.0554(11) 0.0040(9) -0.0035(9) -0.0217(9)
C10 0.0467(9) 0.0491(9) 0.0378(8) 0.0045(8) 0.0034(7) -0.0070(7)

loop_
_atom_type_symbol
_atom_type_description
_atom_type_scat_dispersion_real
_atom_type_scat_dispersion_imag
_atom_type_scat_source
C C 0.0181 0.0091 'International Tables Vol C Tables 4.2.6.8 and 6.1.1.4'
O O 0.0492 0.0322 'International Tables Vol C Tables 4.2.6.8 and 6.1.1.4'
H H 0.0000 0.0000 'International Tables Vol C Tables 4.2.6.8 and 6.1.1.4'

loop_
_geom_angle_atom_site_label_1
_geom_angle_atom_site_label_2
_geom_angle_atom_site_label_3
_geom_angle_site_symmetry_1
_geom_angle_site_symmetry_3
_geom_angle
C7 C1 C2 2_556 . 106.30(12)
C7 C1 H1A 2_556 . 110.5
C2 C1 H1A . . 110.5
C7 C1 H1B 2_556 . 110.5
C2 C1 H1B . . 110.5
H1A C1 H1B . . 108.7
C3 C2 C2 . 2_556 104.64(14)
C3 C2 C1 . . 115.56(12)
C2 C2 C1 2_556 . 102.48(11)
C3 C2 H2 . . 111.2
C2 C2 H2 2_556 . 111.2
C1 C2 H2 . . 111.2
C2 C3 C4 . . 114.64(12)
C2 C3 C7 . . 105.83(12)
C4 C3 C7 . . 105.12(11)
C2 C3 H3 . . 110.3
C4 C3 H3 . . 110.3
C7 C3 H3 . . 110.3
C3 C4 C5 . . 103.94(12)
C3 C4 H4A . . 111.0
C5 C4 H4A . . 111.0
C3 C4 H4B . . 111.0
C5 C4 H4B . . 111.0
H4A C4 H4B . . 109.0
C8 C5 C6 . . 105.79(12)
C8 C5 C4 . . 112.96(13)
C6 C5 C4 . . 102.75(12)
C8 C5 H5 . . 111.6
C6 C5 H5 . . 111.6
C4 C5 H5 . . 111.6
C5 C6 C10 . . 103.60(13)
C5 C6 C7 . . 105.93(12)
C10 C6 C7 . . 117.14(13)
C5 C6 H6 . . 109.9
C10 C6 H6 . . 109.9
C7 C6 H6 . . 109.9
C1 C7 C6 2_556 . 117.80(13)
C1 C7 C3 2_556 . 105.52(12)
C6 C7 C3 . . 105.70(11)
C1 C7 H7 2_556 . 109.2
C6 C7 H7 . . 109.2
C3 C7 H7 . . 109.2
O8 C8 C9 . . 125.52(17)
O8 C8 C5 . . 125.69(17)
C9 C8 C5 . . 108.77(14)
C8 C9 C10 . . 106.30(14)
C8 C9 H9A . . 110.5
C10 C9 H9A . . 110.5
C8 C9 H9B . . 110.5
C10 C9 H9B . . 110.5
H9A C9 H9B . . 108.7
C9 C10 C6 . . 105.17(14)
C9 C10 H10A . . 110.7
C6 C10 H10A . . 110.7
C9 C10 H10B . . 110.7
C6 C10 H10B . . 110.7
H10A C10 H10B . . 108.8

loop_
_geom_bond_atom_site_label_1
_geom_bond_atom_site_label_2
_geom_bond_site_symmetry_2
_geom_bond_distance
_geom_bond_publ_flag
C1 C7 2_556 1.540(2) ?
C1 C2 . 1.541(2) ?
C1 H1A . 0.9700 ?
C1 H1B . 0.9700 ?
C2 C3 . 1.527(2) ?
C2 C2 2_556 1.540(3) ?
C2 H2 . 0.9800 ?
C3 C4 . 1.531(2) ?
C3 C7 . 1.5647(19) ?
C3 H3 . 0.9800 ?
C4 C5 . 1.538(2) ?
C4 H4A . 0.9700 ?
C4 H4B . 0.9700 ?
C5 C8 . 1.508(2) ?
C5 C6 . 1.537(2) ?
C5 H5 . 0.9800 ?
C6 C10 . 1.544(2) ?
C6 C7 . 1.547(2) ?
C6 H6 . 0.9800 ?
C7 C1 2_556 1.540(2) ?
C7 H7 . 0.9800 ?
C8 O8 . 1.211(2) ?
C8 C9 . 1.503(3) ?
C9 C10 . 1.523(3) ?
C9 H9A . 0.9700 ?
C9 H9B . 0.9700 ?
C10 H10A . 0.9700 ?
C10 H10B . 0.9700 ?

loop_
_geom_torsion_atom_site_label_1
_geom_torsion_atom_site_label_2
_geom_torsion_atom_site_label_3
_geom_torsion_atom_site_label_4
_geom_torsion_site_symmetry_1
_geom_torsion_site_symmetry_4
_geom_torsion
C7 C1 C2 C3 2_556 . -147.29(12)
C7 C1 C2 C2 2_556 2_556 -34.16(15)
C2 C2 C3 C4 2_556 . 85.77(11)
C1 C2 C3 C4 . . -162.36(12)
C2 C2 C3 C7 2_556 . -29.58(10)
C1 C2 C3 C7 . . 82.28(14)
C2 C3 C4 C5 . . -148.74(12)
C7 C3 C4 C5 . . -32.97(15)
C3 C4 C5 C8 . . 154.73(13)
C3 C4 C5 C6 . . 41.22(14)
C8 C5 C6 C10 . . -28.40(15)
C4 C5 C6 C10 . . 90.26(13)
C8 C5 C6 C7 . . -152.25(12)
C4 C5 C6 C7 . . -33.59(14)
C5 C6 C7 C1 . 2_556 130.98(13)
C10 C6 C7 C1 . 2_556 16.08(19)
C5 C6 C7 C3 . . 13.43(14)
C10 C6 C7 C3 . . -101.46(15)
C2 C3 C7 C1 . 2_556 8.23(14)
C4 C3 C7 C1 . 2_556 -113.47(13)
C2 C3 C7 C6 . . 133.75(12)
C4 C3 C7 C6 . . 12.05(14)
C6 C5 C8 O8 . . -164.54(18)
C4 C5 C8 O8 . . 83.8(2)
C6 C5 C8 C9 . . 14.04(18)
C4 C5 C8 C9 . . -97.61(17)
O8 C8 C9 C10 . . -175.07(18)
C5 C8 C9 C10 . . 6.35(19)
C8 C9 C10 C6 . . -24.14(18)
C5 C6 C10 C9 . . 32.34(16)
C7 C6 C10 C9 . . 148.52(14)
